data_7119666
loop_
_publ_author_name
'Kim, Yeong-Eun'
'Kim, Jin'
'Park, Joon Woo'
'Park, Kiyoung'
'Lee, Yunho'

_publ_section_title
;
 \s-Complexation as a strategy for designing copper-based light emitters.
;
_journal_issue 19
_journal_name_full 'Chemical communications (Cambridge, England)'
_journal_page_first 2858
_journal_page_last 2861
_journal_paper_doi 10.1039/c6cc10139a
_journal_volume 53
_journal_year 2017
_chemical_formula_moiety 'C45 H63 Cu N P3'
_chemical_formula_sum 'C45 H63 Cu N P3'
_chemical_formula_weight 774.41
_chemical_name_common (PPMeP)Cu(CbztBu)
_chemical_name_systematic
; 
 ? 
;
_chemical_properties_physical ', Air-sensitive,Moisture-sensitive'
_space_group_IT_number 14
_symmetry_cell_setting monoclinic
_symmetry_space_group_name_Hall '-P 2yn'
_symmetry_space_group_name_H-M 'P 1 21/n 1'
_atom_sites_solution_hydrogens geom
_atom_sites_solution_primary direct
_atom_sites_solution_secondary difmap
_audit_creation_method SHELXL-97
_audit_update_record
;
2016-08-08 deposited with the CCDC.
2017-02-14 downloaded from the CCDC.
;
_cell_angle_alpha 90.00
_cell_angle_beta 97.764(2)
_cell_angle_gamma 90.00
_cell_formula_units_Z 4
_cell_length_a 13.0350(11)
_cell_length_b 18.3622(13)
_cell_length_c 17.9391(15)
_cell_measurement_reflns_used 62896
_cell_measurement_temperature 120(2)
_cell_measurement_theta_max 26.16
_cell_measurement_theta_min 2.83
_cell_volume 4254.4(6)
_computing_cell_refinement 'Bruker SMART'
_computing_data_collection 'Bruker SMART'
_computing_data_reduction 'Bruker SAINT'
_computing_molecular_graphics 'Bruker SHELXTL'
_computing_publication_material 'Bruker SHELXTL'
_computing_structure_refinement 'SHELXL-97 (Sheldrick, 2008)'
_computing_structure_solution 'SHELXS-97 (Sheldrick, 2008)'
_diffrn_ambient_temperature 120(2)
_diffrn_measured_fraction_theta_full 0.997
_diffrn_measured_fraction_theta_max 0.997
_diffrn_measurement_device_type 'Photon 100 CMOS detector'
_diffrn_measurement_method 'phi and omega scans'
_diffrn_radiation_monochromator graphite
_diffrn_radiation_source 'fine-focus sealed tube'
_diffrn_radiation_type MoK\a
_diffrn_radiation_wavelength 0.71073
_diffrn_reflns_av_R_equivalents 0.1720
_diffrn_reflns_av_sigmaI/netI 0.0983
_diffrn_reflns_limit_h_max 16
_diffrn_reflns_limit_h_min -16
_diffrn_reflns_limit_k_max 22
_diffrn_reflns_limit_k_min -21
_diffrn_reflns_limit_l_max 22
_diffrn_reflns_limit_l_min -22
_diffrn_reflns_number 62896
_diffrn_reflns_theta_full 26.16
_diffrn_reflns_theta_max 26.16
_diffrn_reflns_theta_min 2.83
_exptl_absorpt_coefficient_mu 0.657
_exptl_absorpt_correction_T_max 0.9313
_exptl_absorpt_correction_T_min 0.9137
_exptl_absorpt_correction_type multi-scan
_exptl_absorpt_process_details SADABS
_exptl_crystal_colour yellow
_exptl_crystal_density_diffrn 1.209
_exptl_crystal_density_meas ?
_exptl_crystal_density_method 'not measured'
_exptl_crystal_description block
_exptl_crystal_F_000 1656
_exptl_crystal_recrystallization_method 'Re-crystallisation from solvent: THF/Pentane'
_exptl_crystal_size_max 0.14
_exptl_crystal_size_mid 0.12
_exptl_crystal_size_min 0.11
_refine_diff_density_max 0.434
_refine_diff_density_min -0.374
_refine_diff_density_rms 0.079
_refine_ls_extinction_method none
_refine_ls_goodness_of_fit_ref 1.032
_refine_ls_hydrogen_treatment constr
_refine_ls_matrix_type full
_refine_ls_number_parameters 526
_refine_ls_number_reflns 8479
_refine_ls_number_restraints 187
_refine_ls_restrained_S_all 1.028
_refine_ls_R_factor_all 0.1323
_refine_ls_R_factor_gt 0.0579
_refine_ls_shift/su_max 0.001
_refine_ls_shift/su_mean 0.000
_refine_ls_structure_factor_coef Fsqd
_refine_ls_weighting_details 'calc w=1/[\s^2^(Fo^2^)+(0.0466P)^2^+4.4645P] where P=(Fo^2^+2Fc^2^)/3'
_refine_ls_weighting_scheme calc
_refine_ls_wR_factor_gt 0.1087
_refine_ls_wR_factor_ref 0.1343
_reflns_number_gt 4965
_reflns_number_total 8479
_reflns_threshold_expression >2sigma(I)
_cod_data_source_file c6cc10139a2.cif
_cod_data_source_block n0288a-1
_cod_depositor_comments
;
The following automatic conversions were performed:

'_symmetry_cell_setting' value 'Monoclinic' changed to 'monoclinic'
according to
/usr/data/users/saulius/crontab/automatic-downloads/rss-feeds/RSC/lib/dictionaries/cif_core.dic
dictionary named 'cif_core.dic' version 2.4.2 from 2011-04-26.

'_exptl_crystal_density_meas' value 'not measured' was changed to '?'
- the value is perceived as not measured.

Automatic conversion script
Id: cif_fix_values 4268 2015-11-12 08:31:59Z antanas 

 Adding full bibliography for 7119659--7119666.cif.
;
_cod_original_sg_symbol_H-M P2(1)/n
_cod_database_code 7119666

loop_
_symmetry_equiv_pos_as_xyz
'x, y, z'
'-x+1/2, y+1/2, -z+1/2'
'-x, -y, -z'
'x-1/2, -y-1/2, z-1/2'

loop_
_atom_site_label
_atom_site_type_symbol
_atom_site_fract_x
_atom_site_fract_y
_atom_site_fract_z
_atom_site_U_iso_or_equiv
_atom_site_adp_type
_atom_site_occupancy
_atom_site_symmetry_multiplicity
_atom_site_calc_flag
_atom_site_refinement_flags
_atom_site_disorder_assembly
_atom_site_disorder_group
Cu1 Cu 0.74474(4) 0.24395(2) 0.72647(3) 0.03044(15) Uani 1 1 d U . .
N1 N 0.7511(3) 0.25405(16) 0.61732(17) 0.0349(8) Uani 1 1 d U . .
P1 P 0.71861(8) 0.33313(5) 0.80917(6) 0.0292(2) Uani 1 1 d U . .
P2 P 0.59545(9) 0.19110(6) 0.75332(6) 0.0330(3) Uani 1 1 d U A .
P3 P 0.90780(9) 0.23123(5) 0.78850(7) 0.0360(3) Uani 1 1 d U B .
C1 C 0.6624(3) 0.42717(17) 0.8000(2) 0.0253(8) Uani 1 1 d U . .
H1A H 0.6499 0.4447 0.8496 0.038 Uiso 1 1 calc R . .
H1B H 0.5969 0.4261 0.7660 0.038 Uiso 1 1 calc R . .
H1C H 0.7110 0.4599 0.7796 0.038 Uiso 1 1 calc R . .
C2 C 0.6361(3) 0.28944(19) 0.8716(2) 0.0304(9) Uani 1 1 d U . .
C3 C 0.5821(3) 0.22644(19) 0.8472(2) 0.0300(9) Uani 1 1 d U . .
C4 C 0.5218(3) 0.1928(2) 0.8966(2) 0.0376(10) Uani 1 1 d U . .
H4A H 0.4841 0.1500 0.8808 0.045 Uiso 1 1 calc R . .
C5 C 0.5159(3) 0.2202(2) 0.9670(2) 0.0438(11) Uani 1 1 d U . .
H5A H 0.4757 0.1956 0.9996 0.053 Uiso 1 1 calc R . .
C6 C 0.5679(4) 0.2828(2) 0.9906(3) 0.0468(11) Uani 1 1 d U . .
H6A H 0.5627 0.3023 1.0390 0.056 Uiso 1 1 calc R . .
C7 C 0.6282(3) 0.3175(2) 0.9431(2) 0.0417(11) Uani 1 1 d U . .
H7A H 0.6645 0.3608 0.9594 0.050 Uiso 1 1 calc R . .
C8 C 0.8409(3) 0.34770(18) 0.8701(2) 0.0309(9) Uani 1 1 d U . .
C9 C 0.9241(3) 0.3009(2) 0.8625(2) 0.0342(9) Uani 1 1 d U . .
C10 C 1.0155(3) 0.3091(2) 0.9106(3) 0.0479(11) Uani 1 1 d U . .
H10A H 1.0715 0.2770 0.9063 0.057 Uiso 1 1 calc R . .
C11 C 1.0271(4) 0.3629(2) 0.9645(3) 0.0508(12) Uani 1 1 d U . .
H11A H 1.0907 0.3678 0.9969 0.061 Uiso 1 1 calc R . .
C12 C 0.9461(4) 0.4096(2) 0.9713(3) 0.0466(11) Uani 1 1 d U . .
H12A H 0.9538 0.4467 1.0085 0.056 Uiso 1 1 calc R . .
C13 C 0.8546(3) 0.4025(2) 0.9245(2) 0.0384(10) Uani 1 1 d U . .
H13A H 0.7995 0.4354 0.9290 0.046 Uiso 1 1 calc R . .
C15 C 0.4820(4) 0.2300(4) 0.6939(3) 0.094(2) Uani 1 1 d U . .
H15A H 0.4818 0.2011 0.6467 0.113 Uiso 0.541(11) 1 calc PR A 1
H15B H 0.4868 0.2804 0.7154 0.113 Uiso 0.459(11) 1 calc PR A 2
C16 C 0.3758(4) 0.2099(4) 0.7163(4) 0.096(2) Uani 1 1 d U A .
H16A H 0.3219 0.2391 0.6868 0.145 Uiso 1 1 calc R . .
H16B H 0.3757 0.2198 0.7700 0.145 Uiso 1 1 calc R . .
H16C H 0.3622 0.1581 0.7065 0.145 Uiso 1 1 calc R . .
C17 C 0.5533(5) 0.0583(3) 0.6811(3) 0.0751(18) Uani 1 1 d U A .
H17A H 0.5444 0.0056 0.6858 0.113 Uiso 1 1 calc R . .
H17B H 0.6166 0.0681 0.6588 0.113 Uiso 1 1 calc R . .
H17C H 0.4936 0.0786 0.6487 0.113 Uiso 1 1 calc R . .
C18 C 0.5618(4) 0.0934(2) 0.7587(2) 0.0476(12) Uani 1 1 d U . .
H18A H 0.4931 0.0894 0.7772 0.057 Uiso 1 1 calc R A .
C19 C 0.6409(4) 0.0546(2) 0.8132(3) 0.0579(13) Uani 1 1 d U A .
H19A H 0.6205 0.0036 0.8174 0.087 Uiso 1 1 calc R . .
H19B H 0.6453 0.0780 0.8627 0.087 Uiso 1 1 calc R . .
H19C H 0.7086 0.0570 0.7953 0.087 Uiso 1 1 calc R . .
C20 C 0.9832(5) 0.3389(3) 0.7013(3) 0.0827(18) Uani 1 1 d U B .
H20A H 1.0204 0.3500 0.6587 0.124 Uiso 1 1 calc R . .
H20B H 1.0090 0.3702 0.7440 0.124 Uiso 1 1 calc R . .
H20C H 0.9090 0.3478 0.6868 0.124 Uiso 1 1 calc R . .
C21 C 1.0003(5) 0.2597(3) 0.7235(4) 0.0851(19) Uani 1 1 d U . .
H21A H 0.9779 0.2320 0.6762 0.102 Uiso 0.739(13) 1 calc PR B 1
H21B H 1.0571 0.2709 0.7652 0.102 Uiso 0.261(13) 1 calc PR B 2
C23 C 0.9528(5) 0.0851(3) 0.7815(4) 0.087(2) Uani 1 1 d U B .
H23A H 0.9845 0.0413 0.8060 0.130 Uiso 1 1 calc R . .
H23B H 0.9869 0.0969 0.7376 0.130 Uiso 1 1 calc R . .
H23C H 0.8790 0.0762 0.7654 0.130 Uiso 1 1 calc R . .
C24 C 0.9655(4) 0.1495(2) 0.8377(3) 0.0567(13) Uani 1 1 d U . .
H24A H 1.0410 0.1584 0.8535 0.068 Uiso 1 1 calc R B .
C25 C 0.9148(5) 0.1340(3) 0.9067(3) 0.0762(17) Uani 1 1 d U B .
H25A H 0.9416 0.0881 0.9294 0.114 Uiso 1 1 calc R . .
H25B H 0.8397 0.1302 0.8925 0.114 Uiso 1 1 calc R . .
H25C H 0.9302 0.1737 0.9430 0.114 Uiso 1 1 calc R . .
C26 C 0.7420(3) 0.3164(2) 0.5731(2) 0.0340(9) Uani 1 1 d U . .
C27 C 0.7226(4) 0.3882(2) 0.5942(2) 0.0523(13) Uani 1 1 d U . .
H27A H 0.7076 0.3987 0.6434 0.063 Uiso 1 1 calc R . .
C28 C 0.7258(4) 0.4431(2) 0.5422(3) 0.0538(13) Uani 1 1 d U . .
H28A H 0.7125 0.4915 0.5568 0.065 Uiso 1 1 calc R . .
C29 C 0.7477(4) 0.4307(2) 0.4683(2) 0.0434(11) Uani 1 1 d U D .
C30 C 0.7613(3) 0.3594(2) 0.4467(2) 0.0357(10) Uani 1 1 d U . .
H30A H 0.7728 0.3490 0.3966 0.043 Uiso 1 1 calc R . .
C31 C 0.7580(3) 0.3023(2) 0.4980(2) 0.0307(9) Uani 1 1 d U . .
C32 C 0.7759(3) 0.22537(19) 0.4950(2) 0.0277(8) Uani 1 1 d U . .
C33 C 0.7950(3) 0.1779(2) 0.4378(2) 0.0301(9) Uani 1 1 d U . .
H33A H 0.7966 0.1960 0.3883 0.036 Uiso 1 1 calc R . .
C34 C 0.8118(3) 0.1044(2) 0.4526(2) 0.0302(9) Uani 1 1 d U C .
C35 C 0.8097(3) 0.0799(2) 0.5271(2) 0.0287(9) Uani 1 1 d U . .
H35A H 0.8216 0.0297 0.5378 0.034 Uiso 1 1 calc R . .
C36 C 0.7914(3) 0.12533(19) 0.5849(2) 0.0283(9) Uani 1 1 d U . .
H36A H 0.7918 0.1070 0.6345 0.034 Uiso 1 1 calc R . .
C37 C 0.7720(3) 0.19963(19) 0.5690(2) 0.0266(8) Uani 1 1 d U . .
C38 C 0.7605(4) 0.4961(2) 0.4170(2) 0.0484(12) Uani 1 1 d U . .
C42 C 0.8262(4) 0.0504(2) 0.3898(2) 0.0428(11) Uani 1 1 d U . .
C14A C 0.4912(7) 0.2962(5) 0.6690(6) 0.061(3) Uani 0.541(11) 1 d PU A 1
H14A H 0.4405 0.3040 0.6242 0.092 Uiso 0.541(11) 1 calc PR A 1
H14B H 0.5612 0.3032 0.6561 0.092 Uiso 0.541(11) 1 calc PR A 1
H14C H 0.4787 0.3312 0.7081 0.092 Uiso 0.541(11) 1 calc PR A 1
C14B C 0.4786(8) 0.2493(6) 0.6181(5) 0.047(3) Uani 0.459(11) 1 d PU A 2
H14D H 0.4208 0.2829 0.6039 0.070 Uiso 0.459(11) 1 calc PR A 2
H14E H 0.4688 0.2055 0.5868 0.070 Uiso 0.459(11) 1 calc PR A 2
H14F H 0.5437 0.2730 0.6104 0.070 Uiso 0.459(11) 1 calc PR A 2
C43A C 0.8544(6) 0.0897(3) 0.3185(4) 0.0453(15) Uani 0.745(6) 1 d PU C 1
H43A H 0.9130 0.1226 0.3328 0.068 Uiso 0.745(6) 1 calc PR C 1
H43B H 0.7946 0.1179 0.2952 0.068 Uiso 0.745(6) 1 calc PR C 1
H43C H 0.8733 0.0535 0.2826 0.068 Uiso 0.745(6) 1 calc PR C 1
C44A C 0.9256(6) 0.0031(3) 0.4162(4) 0.065(2) Uani 0.745(6) 1 d PU C 1
H44A H 0.9861 0.0350 0.4262 0.098 Uiso 0.745(6) 1 calc PR C 1
H44B H 0.9363 -0.0318 0.3766 0.098 Uiso 0.745(6) 1 calc PR C 1
H44C H 0.9160 -0.0234 0.4622 0.098 Uiso 0.745(6) 1 calc PR C 1
C45A C 0.7368(7) 0.0037(4) 0.3740(4) 0.068(2) Uani 0.745(6) 1 d PU C 1
H45A H 0.7234 -0.0204 0.4205 0.102 Uiso 0.745(6) 1 calc PR C 1
H45B H 0.7499 -0.0332 0.3370 0.102 Uiso 0.745(6) 1 calc PR C 1
H45C H 0.6765 0.0330 0.3540 0.102 Uiso 0.745(6) 1 calc PR C 1
C43B C 0.8227(16) -0.0347(9) 0.4151(10) 0.0453(15) Uani 0.255(6) 1 d PU C 2
H43D H 0.8802 -0.0445 0.4549 0.068 Uiso 0.255(6) 1 calc PR C 2
H43E H 0.8289 -0.0660 0.3717 0.068 Uiso 0.255(6) 1 calc PR C 2
H43F H 0.7570 -0.0446 0.4339 0.068 Uiso 0.255(6) 1 calc PR C 2
C44B C 0.7081(18) 0.0497(13) 0.3353(14) 0.075(6) Uani 0.255(6) 1 d PU C 2
H44D H 0.6976 0.0959 0.3081 0.113 Uiso 0.255(6) 1 calc PR C 2
H44E H 0.6536 0.0432 0.3674 0.113 Uiso 0.255(6) 1 calc PR C 2
H44F H 0.7054 0.0095 0.2991 0.113 Uiso 0.255(6) 1 calc PR C 2
C45B C 0.901(2) 0.0635(13) 0.3513(13) 0.068(2) Uani 0.255(6) 1 d PU C 2
H45D H 0.9677 0.0582 0.3838 0.102 Uiso 0.255(6) 1 calc PR C 2
H45E H 0.8950 0.1133 0.3315 0.102 Uiso 0.255(6) 1 calc PR C 2
H45F H 0.8983 0.0290 0.3093 0.102 Uiso 0.255(6) 1 calc PR C 2
C22A C 1.1082(6) 0.2456(5) 0.7399(5) 0.082(3) Uani 0.739(13) 1 d PU B 1
H22A H 1.1436 0.2646 0.6991 0.123 Uiso 0.739(13) 1 calc PR B 1
H22B H 1.1198 0.1930 0.7447 0.123 Uiso 0.739(13) 1 calc PR B 1
H22C H 1.1358 0.2696 0.7872 0.123 Uiso 0.739(13) 1 calc PR B 1
C22B C 1.0529(18) 0.2051(13) 0.6955(13) 0.076(8) Uani 0.261(13) 1 d PU B 2
H22D H 1.0969 0.2251 0.6603 0.113 Uiso 0.261(13) 1 calc PR B 2
H22E H 1.0039 0.1703 0.6692 0.113 Uiso 0.261(13) 1 calc PR B 2
H22F H 1.0963 0.1804 0.7368 0.113 Uiso 0.261(13) 1 calc PR B 2
C39A C 0.6671(8) 0.5452(4) 0.4108(5) 0.076(2) Uani 0.769(10) 1 d PU D 1
H39A H 0.6046 0.5166 0.3946 0.114 Uiso 0.769(10) 1 calc PR D 1
H39B H 0.6740 0.5836 0.3739 0.114 Uiso 0.769(10) 1 calc PR D 1
H39C H 0.6621 0.5673 0.4599 0.114 Uiso 0.769(10) 1 calc PR D 1
C40A C 0.8584(9) 0.5348(6) 0.4491(5) 0.098(3) Uani 0.769(10) 1 d PU D 1
H40A H 0.9158 0.4999 0.4563 0.147 Uiso 0.769(10) 1 calc PR D 1
H40B H 0.8492 0.5566 0.4976 0.147 Uiso 0.769(10) 1 calc PR D 1
H40C H 0.8740 0.5732 0.4143 0.147 Uiso 0.769(10) 1 calc PR D 1
C41A C 0.7739(7) 0.4710(3) 0.3366(4) 0.055(2) Uani 0.769(10) 1 d PU D 1
H41A H 0.7128 0.4433 0.3151 0.082 Uiso 0.769(10) 1 calc PR D 1
H41B H 0.8356 0.4402 0.3386 0.082 Uiso 0.769(10) 1 calc PR D 1
H41C H 0.7819 0.5137 0.3051 0.082 Uiso 0.769(10) 1 calc PR D 1
C39B C 0.846(3) 0.4834(13) 0.3679(16) 0.076(2) Uani 0.231(10) 1 d PU D 2
H39D H 0.8324 0.4381 0.3395 0.114 Uiso 0.231(10) 1 calc PR D 2
H39E H 0.9130 0.4799 0.4000 0.114 Uiso 0.231(10) 1 calc PR D 2
H39F H 0.8476 0.5242 0.3328 0.114 Uiso 0.231(10) 1 calc PR D 2
C40B C 0.664(3) 0.516(2) 0.3772(19) 0.098(3) Uani 0.231(10) 1 d PU D 2
H40D H 0.6461 0.4818 0.3354 0.147 Uiso 0.231(10) 1 calc PR D 2
H40E H 0.6688 0.5653 0.3574 0.147 Uiso 0.231(10) 1 calc PR D 2
H40F H 0.6114 0.5142 0.4110 0.147 Uiso 0.231(10) 1 calc PR D 2
C41B C 0.803(3) 0.5692(12) 0.4573(15) 0.062(6) Uani 0.231(10) 1 d PU D 2
H41D H 0.7542 0.5857 0.4911 0.093 Uiso 0.231(10) 1 calc PR D 2
H41E H 0.8087 0.6067 0.4193 0.093 Uiso 0.231(10) 1 calc PR D 2
H41F H 0.8706 0.5603 0.4863 0.093 Uiso 0.231(10) 1 calc PR D 2

loop_
_atom_site_aniso_label
_atom_site_aniso_U_11
_atom_site_aniso_U_22
_atom_site_aniso_U_33
_atom_site_aniso_U_23
_atom_site_aniso_U_13
_atom_site_aniso_U_12
Cu1 0.0440(3) 0.0261(3) 0.0239(3) -0.0004(2) 0.0141(2) -0.0013(2)
N1 0.053(2) 0.0271(17) 0.0281(17) -0.0011(14) 0.0167(16) -0.0028(15)
P1 0.0376(6) 0.0226(5) 0.0289(6) 0.0001(4) 0.0100(5) 0.0035(4)
P2 0.0366(6) 0.0368(6) 0.0259(6) 0.0014(4) 0.0054(5) -0.0048(5)
P3 0.0340(6) 0.0293(6) 0.0483(7) -0.0071(5) 0.0181(5) -0.0013(4)
C1 0.037(2) 0.0183(17) 0.021(2) 0.0040(14) 0.0052(17) 0.0059(15)
C2 0.035(2) 0.029(2) 0.029(2) 0.0034(16) 0.0105(18) 0.0058(16)
C3 0.027(2) 0.030(2) 0.034(2) 0.0051(16) 0.0089(18) 0.0073(16)
C4 0.034(2) 0.039(2) 0.042(2) 0.0015(19) 0.014(2) 0.0020(18)
C5 0.043(3) 0.047(3) 0.045(3) 0.007(2) 0.021(2) 0.002(2)
C6 0.056(3) 0.053(3) 0.035(3) -0.003(2) 0.021(2) 0.008(2)
C7 0.050(3) 0.039(2) 0.039(3) -0.0059(19) 0.016(2) 0.003(2)
C8 0.041(2) 0.0187(18) 0.035(2) -0.0001(15) 0.0109(18) -0.0025(16)
C9 0.030(2) 0.028(2) 0.047(3) -0.0001(17) 0.0120(19) -0.0069(17)
C10 0.033(3) 0.042(2) 0.069(3) -0.013(2) 0.007(2) -0.007(2)
C11 0.033(3) 0.053(3) 0.065(3) -0.012(2) 0.000(2) -0.013(2)
C12 0.058(3) 0.036(2) 0.047(3) -0.010(2) 0.010(2) -0.013(2)
C13 0.045(3) 0.034(2) 0.038(3) -0.0048(18) 0.011(2) 0.0002(19)
C15 0.050(3) 0.153(6) 0.071(4) 0.070(4) -0.019(3) -0.016(4)
C16 0.033(3) 0.160(6) 0.092(5) 0.052(4) -0.009(3) -0.004(3)
C17 0.099(5) 0.076(4) 0.057(3) -0.033(3) 0.038(3) -0.051(3)
C18 0.055(3) 0.051(3) 0.041(3) -0.014(2) 0.021(2) -0.027(2)
C19 0.084(4) 0.029(2) 0.067(3) 0.002(2) 0.030(3) -0.007(2)
C20 0.095(5) 0.080(4) 0.085(4) 0.009(3) 0.052(4) -0.035(3)
C21 0.070(4) 0.072(3) 0.129(5) -0.020(3) 0.072(4) -0.015(3)
C23 0.090(5) 0.039(3) 0.118(5) -0.032(3) -0.035(4) 0.023(3)
C24 0.044(3) 0.035(2) 0.086(4) -0.015(2) -0.009(3) 0.008(2)
C25 0.093(5) 0.049(3) 0.082(4) 0.020(3) -0.003(3) -0.006(3)
C26 0.048(3) 0.030(2) 0.027(2) 0.0000(16) 0.0126(19) -0.0029(18)
C27 0.097(4) 0.034(2) 0.031(2) -0.0004(18) 0.026(3) 0.005(2)
C28 0.091(4) 0.030(2) 0.043(3) 0.0048(19) 0.019(3) 0.008(2)
C29 0.062(3) 0.035(2) 0.033(2) 0.0064(18) 0.008(2) -0.003(2)
C30 0.042(3) 0.043(2) 0.022(2) 0.0053(17) 0.0059(19) -0.0007(19)
C31 0.031(2) 0.038(2) 0.024(2) 0.0040(16) 0.0081(18) -0.0040(17)
C32 0.027(2) 0.035(2) 0.022(2) 0.0020(15) 0.0078(17) -0.0030(16)
C33 0.031(2) 0.038(2) 0.022(2) 0.0027(16) 0.0048(17) -0.0050(17)
C34 0.030(2) 0.037(2) 0.025(2) -0.0055(16) 0.0074(18) -0.0039(17)
C35 0.029(2) 0.029(2) 0.029(2) 0.0004(16) 0.0058(18) -0.0022(16)
C36 0.033(2) 0.032(2) 0.021(2) 0.0012(15) 0.0060(18) -0.0041(17)
C37 0.025(2) 0.032(2) 0.024(2) 0.0003(15) 0.0081(17) -0.0057(16)
C38 0.071(3) 0.040(2) 0.034(3) 0.0096(19) 0.005(2) -0.009(2)
C42 0.066(3) 0.038(2) 0.027(2) -0.0024(18) 0.016(2) 0.000(2)
C14A 0.040(6) 0.075(6) 0.066(8) 0.008(5) -0.002(5) 0.027(4)
C14B 0.044(6) 0.060(7) 0.032(5) -0.006(5) -0.008(4) 0.012(5)
C43A 0.067(5) 0.042(3) 0.030(3) -0.008(2) 0.017(3) -0.008(3)
C44A 0.102(6) 0.053(4) 0.048(4) 0.003(3) 0.040(4) 0.032(4)
C45A 0.100(5) 0.065(5) 0.047(5) -0.029(3) 0.036(4) -0.046(4)
C43B 0.067(5) 0.042(3) 0.030(3) -0.008(2) 0.017(3) -0.008(3)
C44B 0.087(9) 0.065(14) 0.063(16) -0.029(10) -0.026(10) 0.007(11)
C45B 0.100(5) 0.065(5) 0.047(5) -0.029(3) 0.036(4) -0.046(4)
C22A 0.047(4) 0.123(7) 0.079(6) -0.027(5) 0.023(4) -0.017(4)
C22B 0.063(16) 0.109(12) 0.059(15) -0.039(12) 0.027(12) -0.006(12)
C39A 0.136(6) 0.040(4) 0.058(5) 0.016(3) 0.028(4) 0.025(4)
C40A 0.109(6) 0.100(8) 0.075(6) 0.050(5) -0.021(5) -0.061(5)
C41A 0.078(6) 0.047(4) 0.040(4) 0.024(3) 0.012(4) 0.010(3)
C39B 0.136(6) 0.040(4) 0.058(5) 0.016(3) 0.028(4) 0.025(4)
C40B 0.109(6) 0.100(8) 0.075(6) 0.050(5) -0.021(5) -0.061(5)
C41B 0.105(19) 0.030(9) 0.047(13) 0.005(7) -0.004(11) -0.008(10)

loop_
_atom_type_symbol
_atom_type_description
_atom_type_scat_dispersion_real
_atom_type_scat_dispersion_imag
_atom_type_scat_source
C C 0.0033 0.0016 'International Tables Vol C Tables 4.2.6.8 and 6.1.1.4'
H H 0.0000 0.0000 'International Tables Vol C Tables 4.2.6.8 and 6.1.1.4'
N N 0.0061 0.0033 'International Tables Vol C Tables 4.2.6.8 and 6.1.1.4'
P P 0.1023 0.0942 'International Tables Vol C Tables 4.2.6.8 and 6.1.1.4'
Cu Cu 0.3201 1.2651 'International Tables Vol C Tables 4.2.6.8 and 6.1.1.4'

loop_
_geom_angle_atom_site_label_1
_geom_angle_atom_site_label_2
_geom_angle_atom_site_label_3
_geom_angle
N1 Cu1 P1 127.59(9)
N1 Cu1 P3 109.42(10)
P1 Cu1 P3 88.11(4)
N1 Cu1 P2 113.52(10)
P1 Cu1 P2 87.78(4)
P3 Cu1 P2 128.31(4)
C37 N1 C26 104.4(3)
C37 N1 Cu1 126.4(2)
C26 N1 Cu1 129.1(2)
C8 P1 C2 103.55(18)
C8 P1 C1 102.52(17)
C2 P1 C1 101.64(16)
C8 P1 Cu1 107.53(12)
C2 P1 Cu1 103.63(12)
C1 P1 Cu1 134.41(12)
C3 P2 C15 103.0(3)
C3 P2 C18 104.04(18)
C15 P2 C18 103.2(3)
C3 P2 Cu1 103.44(13)
C15 P2 Cu1 110.66(18)
C18 P2 Cu1 129.56(16)
C9 P3 C24 102.7(2)
C9 P3 C21 103.6(2)
C24 P3 C21 105.7(3)
C9 P3 Cu1 106.95(13)
C24 P3 Cu1 127.58(16)
C21 P3 Cu1 107.8(2)
P1 C1 H1A 109.5
P1 C1 H1B 109.5
H1A C1 H1B 109.5
P1 C1 H1C 109.5
H1A C1 H1C 109.5
H1B C1 H1C 109.5
C3 C2 C7 119.9(4)
C3 C2 P1 118.9(3)
C7 C2 P1 121.3(3)
C2 C3 C4 118.0(4)
C2 C3 P2 118.4(3)
C4 C3 P2 123.6(3)
C5 C4 C3 121.7(4)
C5 C4 H4A 119.2
C3 C4 H4A 119.2
C4 C5 C6 120.3(4)
C4 C5 H5A 119.8
C6 C5 H5A 119.8
C5 C6 C7 119.5(4)
C5 C6 H6A 120.3
C7 C6 H6A 120.3
C6 C7 C2 120.7(4)
C6 C7 H7A 119.7
C2 C7 H7A 119.7
C13 C8 C9 118.8(4)
C13 C8 P1 122.9(3)
C9 C8 P1 118.4(3)
C10 C9 C8 119.0(4)
C10 C9 P3 122.2(3)
C8 C9 P3 118.8(3)
C11 C10 C9 121.4(4)
C11 C10 H10A 119.3
C9 C10 H10A 119.3
C10 C11 C12 119.8(4)
C10 C11 H11A 120.1
C12 C11 H11A 120.1
C13 C12 C11 120.0(4)
C13 C12 H12A 120.0
C11 C12 H12A 120.0
C12 C13 C8 121.1(4)
C12 C13 H13A 119.5
C8 C13 H13A 119.5
C14A C15 C14B 54.9(6)
C14A C15 C16 116.1(7)
C14B C15 C16 113.7(6)
C14A C15 P2 117.0(6)
C14B C15 P2 125.2(6)
C16 C15 P2 115.8(4)
C14A C15 H15A 101.2
C14B C15 H15A 46.8
C16 C15 H15A 101.2
P2 C15 H15A 101.2
C14A C15 H15B 42.9
C14B C15 H15B 97.6
C16 C15 H15B 97.6
P2 C15 H15B 97.6
H15A C15 H15B 144.1
C15 C16 H16A 109.5
C15 C16 H16B 109.5
H16A C16 H16B 109.5
C15 C16 H16C 109.5
H16A C16 H16C 109.5
H16B C16 H16C 109.5
C18 C17 H17A 109.5
C18 C17 H17B 109.5
H17A C17 H17B 109.5
C18 C17 H17C 109.5
H17A C17 H17C 109.5
H17B C17 H17C 109.5
C19 C18 C17 110.7(4)
C19 C18 P2 110.3(3)
C17 C18 P2 110.5(3)
C19 C18 H18A 108.4
C17 C18 H18A 108.4
P2 C18 H18A 108.4
C18 C19 H19A 109.5
C18 C19 H19B 109.5
H19A C19 H19B 109.5
C18 C19 H19C 109.5
H19A C19 H19C 109.5
H19B C19 H19C 109.5
C21 C20 H20A 109.5
C21 C20 H20B 109.5
H20A C20 H20B 109.5
C21 C20 H20C 109.5
H20A C20 H20C 109.5
H20B C20 H20C 109.5
C22B C21 C22A 53.3(10)
C22B C21 C20 132.7(11)
C22A C21 C20 109.5(6)
C22B C21 P3 115.4(11)
C22A C21 P3 121.8(6)
C20 C21 P3 110.5(4)
C22B C21 H21A 53.8
C22A C21 H21A 104.5
C20 C21 H21A 104.5
P3 C21 H21A 104.5
C22B C21 H21B 93.9
C22A C21 H21B 43.1
C20 C21 H21B 93.9
P3 C21 H21B 93.9
H21A C21 H21B 147.3
C24 C23 H23A 109.5
C24 C23 H23B 109.5
H23A C23 H23B 109.5
C24 C23 H23C 109.5
H23A C23 H23C 109.5
H23B C23 H23C 109.5
C25 C24 C23 111.8(5)
C25 C24 P3 110.5(3)
C23 C24 P3 108.0(4)
C25 C24 H24A 108.8
C23 C24 H24A 108.8
P3 C24 H24A 108.8
C24 C25 H25A 109.5
C24 C25 H25B 109.5
H25A C25 H25B 109.5
C24 C25 H25C 109.5
H25A C25 H25C 109.5
H25B C25 H25C 109.5
N1 C26 C27 128.6(4)
N1 C26 C31 112.4(3)
C27 C26 C31 119.0(4)
C28 C27 C26 118.8(4)
C28 C27 H27A 120.6
C26 C27 H27A 120.6
C27 C28 C29 123.1(4)
C27 C28 H28A 118.4
C29 C28 H28A 118.4
C30 C29 C28 117.7(4)
C30 C29 C38 123.0(4)
C28 C29 C38 119.3(4)
C29 C30 C31 120.6(4)
C29 C30 H30A 119.7
C31 C30 H30A 119.7
C30 C31 C26 120.7(3)
C30 C31 C32 133.9(4)
C26 C31 C32 105.2(3)
C33 C32 C37 120.9(3)
C33 C32 C31 133.6(3)
C37 C32 C31 105.5(3)
C34 C33 C32 120.4(3)
C34 C33 H33A 119.8
C32 C33 H33A 119.8
C33 C34 C35 117.9(3)
C33 C34 C42 121.4(3)
C35 C34 C42 120.6(3)
C36 C35 C34 123.2(3)
C36 C35 H35A 118.4
C34 C35 H35A 118.4
C35 C36 C37 118.6(3)
C35 C36 H36A 120.7
C37 C36 H36A 120.7
N1 C37 C36 128.5(3)
N1 C37 C32 112.6(3)
C36 C37 C32 119.0(3)
C40B C38 C40A 136.4(13)
C40B C38 C39A 31.9(16)
C40A C38 C39A 112.3(6)
C40B C38 C39B 114.7(18)
C40A C38 C39B 69.3(14)
C39A C38 C39B 133.9(11)
C40B C38 C29 110.2(11)
C40A C38 C29 107.2(5)
C39A C38 C29 111.1(4)
C39B C38 C29 111.9(9)
C40B C38 C41A 79.0(17)
C40A C38 C41A 107.5(6)
C39A C38 C41A 107.6(5)
C39B C38 C41A 40.1(13)
C29 C38 C41A 111.2(4)
C40B C38 C41B 104.0(17)
C40A C38 C41B 37.2(10)
C39A C38 C41B 75.7(12)
C39B C38 C41B 99.0(16)
C29 C38 C41B 116.6(10)
C41A C38 C41B 127.0(11)
C45B C42 C45A 130.9(10)
C45B C42 C34 116.7(9)
C45A C42 C34 110.6(4)
C45B C42 C43A 36.4(13)
C45A C42 C43A 112.9(5)
C34 C42 C43A 111.7(4)
C45B C42 C44A 67.3(14)
C45A C42 C44A 109.9(5)
C34 C42 C44A 108.2(4)
C43A C42 C44A 103.2(4)
C45B C42 C43B 112.3(14)
C45A C42 C43B 55.5(8)
C34 C42 C43B 113.9(6)
C43A C42 C43B 133.9(7)
C44A C42 C43B 56.0(8)
C45B C42 C44B 112.6(15)
C45A C42 C44B 40.7(8)
C34 C42 C44B 103.6(8)
C43A C42 C44B 80.1(10)
C44A C42 C44B 143.8(8)
C43B C42 C44B 95.5(11)
C15 C14A H14A 109.5
C15 C14A H14B 109.5
C15 C14A H14C 109.5
C15 C14B H14D 109.5
C15 C14B H14E 109.5
H14D C14B H14E 109.5
C15 C14B H14F 109.5
H14D C14B H14F 109.5
H14E C14B H14F 109.5
C42 C43A H43A 109.5
C42 C43A H43B 109.5
C42 C43A H43C 109.5
C42 C44A H44A 109.5
C42 C44A H44B 109.5
C42 C44A H44C 109.5
C42 C45A H45A 109.5
C42 C45A H45B 109.5
C42 C45A H45C 109.5
C42 C43B H43D 109.5
C42 C43B H43E 109.5
H43D C43B H43E 109.5
C42 C43B H43F 109.5
H43D C43B H43F 109.5
H43E C43B H43F 109.5
C42 C44B H44D 109.5
C42 C44B H44E 109.5
H44D C44B H44E 109.5
C42 C44B H44F 109.5
H44D C44B H44F 109.5
H44E C44B H44F 109.5
C42 C45B H45D 109.5
C42 C45B H45E 109.5
H45D C45B H45E 109.5
C42 C45B H45F 109.5
H45D C45B H45F 109.5
H45E C45B H45F 109.5
C21 C22A H22A 109.5
C21 C22A H22B 109.5
C21 C22A H22C 109.5
C21 C22B H22D 109.5
C21 C22B H22E 109.5
H22D C22B H22E 109.5
C21 C22B H22F 109.5
H22D C22B H22F 109.5
H22E C22B H22F 109.5
C38 C39A H39A 109.5
C38 C39A H39B 109.5
C38 C39A H39C 109.5
C38 C40A H40A 109.5
C38 C40A H40B 109.5
C38 C40A H40C 109.5
C38 C41A H41A 109.5
C38 C41A H41B 109.5
C38 C41A H41C 109.5
C38 C39B H39D 109.5
C38 C39B H39E 109.5
H39D C39B H39E 109.5
C38 C39B H39F 109.5
H39D C39B H39F 109.5
H39E C39B H39F 109.5
C38 C40B H40D 109.5
C38 C40B H40E 109.5
H40D C40B H40E 109.5
C38 C40B H40F 109.5
H40D C40B H40F 109.5
H40E C40B H40F 109.5
C38 C41B H41D 109.5
C38 C41B H41E 109.5
H41D C41B H41E 109.5
C38 C41B H41F 109.5
H41D C41B H41F 109.5
H41E C41B H41F 109.5

loop_
_geom_bond_atom_site_label_1
_geom_bond_atom_site_label_2
_geom_bond_distance
Cu1 N1 1.980(3)
Cu1 P1 2.2660(10)
Cu1 P3 2.2742(13)
Cu1 P2 2.2834(12)
N1 C37 1.374(4)
N1 C26 1.390(5)
P1 C8 1.826(4)
P1 C2 1.839(4)
P1 C1 1.874(3)
P2 C3 1.835(4)
P2 C15 1.845(5)
P2 C18 1.853(4)
P3 C9 1.835(4)
P3 C24 1.849(5)
P3 C21 1.861(5)
C1 H1A 0.9800
C1 H1B 0.9800
C1 H1C 0.9800
C2 C3 1.394(5)
C2 C7 1.399(5)
C3 C4 1.404(5)
C4 C5 1.371(6)
C4 H4A 0.9500
C5 C6 1.373(6)
C5 H5A 0.9500
C6 C7 1.389(6)
C6 H6A 0.9500
C7 H7A 0.9500
C8 C13 1.396(5)
C8 C9 1.405(5)
C9 C10 1.381(6)
C10 C11 1.377(6)
C10 H10A 0.9500
C11 C12 1.378(6)
C11 H11A 0.9500
C12 C13 1.370(6)
C12 H12A 0.9500
C13 H13A 0.9500
C15 C14A 1.306(10)
C15 C14B 1.401(10)
C15 C16 1.538(7)
C15 H15A 1.0000
C15 H15B 1.0000
C16 H16A 0.9800
C16 H16B 0.9800
C16 H16C 0.9800
C17 C18 1.524(6)
C17 H17A 0.9800
C17 H17B 0.9800
C17 H17C 0.9800
C18 C19 1.502(7)
C18 H18A 1.0000
C19 H19A 0.9800
C19 H19B 0.9800
C19 H19C 0.9800
C20 C21 1.517(7)
C20 H20A 0.9800
C20 H20B 0.9800
C20 H20C 0.9800
C21 C22B 1.35(2)
C21 C22A 1.422(9)
C21 H21A 1.0000
C21 H21B 1.0000
C23 C24 1.548(6)
C23 H23A 0.9800
C23 H23B 0.9800
C23 H23C 0.9800
C24 C25 1.505(7)
C24 H24A 1.0000
C25 H25A 0.9800
C25 H25B 0.9800
C25 H25C 0.9800
C26 C27 1.403(5)
C26 C31 1.414(5)
C27 C28 1.377(6)
C27 H27A 0.9500
C28 C29 1.414(6)
C28 H28A 0.9500
C29 C30 1.384(5)
C29 C38 1.535(5)
C30 C31 1.399(5)
C30 H30A 0.9500
C31 C32 1.434(5)
C32 C33 1.395(5)
C32 C37 1.417(5)
C33 C34 1.387(5)
C33 H33A 0.9500
C34 C35 1.414(5)
C34 C42 1.532(5)
C35 C36 1.377(5)
C35 H35A 0.9500
C36 C37 1.410(5)
C36 H36A 0.9500
C38 C40B 1.40(3)
C38 C40A 1.506(9)
C38 C39A 1.507(9)
C38 C39B 1.53(3)
C38 C41A 1.545(8)
C38 C41B 1.59(2)
C42 C45B 1.30(2)
C42 C45A 1.443(8)
C42 C43A 1.555(7)
C42 C44A 1.578(8)
C42 C43B 1.628(17)
C42 C44B 1.71(2)
C14A H14A 0.9800
C14A H14B 0.9800
C14A H14C 0.9800
C14B H14D 0.9800
C14B H14E 0.9800
C14B H14F 0.9800
C43A H43A 0.9800
C43A H43B 0.9800
C43A H43C 0.9800
C44A H44A 0.9800
C44A H44B 0.9800
C44A H44C 0.9800
C45A H45A 0.9800
C45A H45B 0.9800
C45A H45C 0.9800
C43B H43D 0.9800
C43B H43E 0.9800
C43B H43F 0.9800
C44B H44D 0.9800
C44B H44E 0.9800
C44B H44F 0.9800
C45B H45D 0.9800
C45B H45E 0.9800
C45B H45F 0.9800
C22A H22A 0.9800
C22A H22B 0.9800
C22A H22C 0.9800
C22B H22D 0.9800
C22B H22E 0.9800
C22B H22F 0.9800
C39A H39A 0.9800
C39A H39B 0.9800
C39A H39C 0.9800
C40A H40A 0.9800
C40A H40B 0.9800
C40A H40C 0.9800
C41A H41A 0.9800
C41A H41B 0.9800
C41A H41C 0.9800
C39B H39D 0.9800
C39B H39E 0.9800
C39B H39F 0.9800
C40B H40D 0.9800
C40B H40E 0.9800
C40B H40F 0.9800
C41B H41D 0.9800
C41B H41E 0.9800
C41B H41F 0.9800

loop_
_geom_torsion_atom_site_label_1
_geom_torsion_atom_site_label_2
_geom_torsion_atom_site_label_3
_geom_torsion_atom_site_label_4
_geom_torsion
P1 Cu1 N1 C37 176.6(3)
P3 Cu1 N1 C37 73.5(3)
P2 Cu1 N1 C37 -77.0(3)
P1 Cu1 N1 C26 0.8(4)
P3 Cu1 N1 C26 -102.3(3)
P2 Cu1 N1 C26 107.2(3)
N1 Cu1 P1 C8 -108.87(17)
P3 Cu1 P1 C8 4.35(13)
P2 Cu1 P1 C8 132.82(13)
N1 Cu1 P1 C2 141.89(17)
P3 Cu1 P1 C2 -104.89(13)
P2 Cu1 P1 C2 23.58(13)
N1 Cu1 P1 C1 20.0(2)
P3 Cu1 P1 C1 133.23(18)
P2 Cu1 P1 C1 -98.30(18)
N1 Cu1 P2 C3 -154.33(15)
P1 Cu1 P2 C3 -23.87(12)
P3 Cu1 P2 C3 61.96(13)
N1 Cu1 P2 C15 -44.6(3)
P1 Cu1 P2 C15 85.8(3)
P3 Cu1 P2 C15 171.7(3)
N1 Cu1 P2 C18 84.3(2)
P1 Cu1 P2 C18 -145.3(2)
P3 Cu1 P2 C18 -59.4(2)
N1 Cu1 P3 C9 126.56(15)
P1 Cu1 P3 C9 -2.89(13)
P2 Cu1 P3 C9 -88.57(13)
N1 Cu1 P3 C24 -111.8(2)
P1 Cu1 P3 C24 118.8(2)
P2 Cu1 P3 C24 33.1(2)
N1 Cu1 P3 C21 15.6(2)
P1 Cu1 P3 C21 -113.82(19)
P2 Cu1 P3 C21 160.50(18)
C8 P1 C2 C3 -131.1(3)
C1 P1 C2 C3 122.8(3)
Cu1 P1 C2 C3 -18.9(3)
C8 P1 C2 C7 47.9(4)
C1 P1 C2 C7 -58.2(4)
Cu1 P1 C2 C7 160.0(3)
C7 C2 C3 C4 -0.7(5)
P1 C2 C3 C4 178.3(3)
C7 C2 C3 P2 -179.6(3)
P1 C2 C3 P2 -0.6(4)
C15 P2 C3 C2 -95.6(3)
C18 P2 C3 C2 156.9(3)
Cu1 P2 C3 C2 19.7(3)
C15 P2 C3 C4 85.5(4)
C18 P2 C3 C4 -21.9(4)
Cu1 P2 C3 C4 -159.2(3)
C2 C3 C4 C5 -0.4(6)
P2 C3 C4 C5 178.4(3)
C3 C4 C5 C6 1.4(6)
C4 C5 C6 C7 -1.3(7)
C5 C6 C7 C2 0.2(7)
C3 C2 C7 C6 0.8(6)
P1 C2 C7 C6 -178.2(3)
C2 P1 C8 C13 -75.2(3)
C1 P1 C8 C13 30.2(4)
Cu1 P1 C8 C13 175.5(3)
C2 P1 C8 C9 103.7(3)
C1 P1 C8 C9 -150.9(3)
Cu1 P1 C8 C9 -5.6(3)
C13 C8 C9 C10 1.9(6)
P1 C8 C9 C10 -177.0(3)
C13 C8 C9 P3 -177.5(3)
P1 C8 C9 P3 3.5(4)
C24 P3 C9 C10 44.6(4)
C21 P3 C9 C10 -65.3(4)
Cu1 P3 C9 C10 -179.1(3)
C24 P3 C9 C8 -135.9(3)
C21 P3 C9 C8 114.1(4)
Cu1 P3 C9 C8 0.3(3)
C8 C9 C10 C11 -1.2(6)
P3 C9 C10 C11 178.3(3)
C9 C10 C11 C12 0.3(7)
C10 C11 C12 C13 -0.1(7)
C11 C12 C13 C8 1.0(6)
C9 C8 C13 C12 -1.9(6)
P1 C8 C13 C12 177.0(3)
C3 P2 C15 C14A 83.8(8)
C18 P2 C15 C14A -168.1(7)
Cu1 P2 C15 C14A -26.2(8)
C3 P2 C15 C14B 148.4(8)
C18 P2 C15 C14B -103.6(8)
Cu1 P2 C15 C14B 38.4(9)
C3 P2 C15 C16 -58.9(6)
C18 P2 C15 C16 49.2(6)
Cu1 P2 C15 C16 -168.9(5)
C3 P2 C18 C19 -65.8(3)
C15 P2 C18 C19 -173.1(4)
Cu1 P2 C18 C19 55.4(4)
C3 P2 C18 C17 171.5(4)
C15 P2 C18 C17 64.2(4)
Cu1 P2 C18 C17 -67.4(4)
C9 P3 C21 C22B 139.8(13)
C24 P3 C21 C22B 32.1(13)
Cu1 P3 C21 C22B -107.0(13)
C9 P3 C21 C22A 78.8(6)
C24 P3 C21 C22A -28.9(7)
Cu1 P3 C21 C22A -168.1(6)
C9 P3 C21 C20 -51.9(5)
C24 P3 C21 C20 -159.6(5)
Cu1 P3 C21 C20 61.3(5)
C9 P3 C24 C25 55.3(4)
C21 P3 C24 C25 163.7(4)
Cu1 P3 C24 C25 -68.1(4)
C9 P3 C24 C23 177.8(4)
C21 P3 C24 C23 -73.8(4)
Cu1 P3 C24 C23 54.4(5)
C37 N1 C26 C27 -178.8(4)
Cu1 N1 C26 C27 -2.3(7)
C37 N1 C26 C31 -0.7(5)
Cu1 N1 C26 C31 175.9(3)
N1 C26 C27 C28 174.4(5)
C31 C26 C27 C28 -3.7(7)
C26 C27 C28 C29 -0.1(8)
C27 C28 C29 C30 3.5(8)
C27 C28 C29 C38 -173.7(5)
C28 C29 C30 C31 -3.0(7)
C38 C29 C30 C31 174.1(4)
C29 C30 C31 C26 -0.7(6)
C29 C30 C31 C32 -174.8(4)
N1 C26 C31 C30 -174.3(4)
C27 C26 C31 C30 4.1(6)
N1 C26 C31 C32 1.4(5)
C27 C26 C31 C32 179.8(4)
C30 C31 C32 C33 -6.1(8)
C26 C31 C32 C33 179.0(4)
C30 C31 C32 C37 173.3(4)
C26 C31 C32 C37 -1.5(4)
C37 C32 C33 C34 -0.7(6)
C31 C32 C33 C34 178.7(4)
C32 C33 C34 C35 -0.6(6)
C32 C33 C34 C42 176.1(4)
C33 C34 C35 C36 0.4(6)
C42 C34 C35 C36 -176.4(4)
C34 C35 C36 C37 1.1(6)
C26 N1 C37 C36 178.0(4)
Cu1 N1 C37 C36 1.4(6)
C26 N1 C37 C32 -0.4(4)
Cu1 N1 C37 C32 -177.0(3)
C35 C36 C37 N1 179.4(4)
C35 C36 C37 C32 -2.3(5)
C33 C32 C37 N1 -179.2(3)
C31 C32 C37 N1 1.2(4)
C33 C32 C37 C36 2.2(6)
C31 C32 C37 C36 -177.3(3)
C30 C29 C38 C40B 94(2)
C28 C29 C38 C40B -89(2)
C30 C29 C38 C40A -109.0(7)
C28 C29 C38 C40A 68.1(8)
C30 C29 C38 C39A 128.0(6)
C28 C29 C38 C39A -54.9(7)
C30 C29 C38 C39B -34.9(17)
C28 C29 C38 C39B 142.1(17)
C30 C29 C38 C41A 8.3(7)
C28 C29 C38 C41A -174.7(5)
C30 C29 C38 C41B -147.9(15)
C28 C29 C38 C41B 29.1(15)
C33 C34 C42 C45B 57.8(17)
C35 C34 C42 C45B -125.6(16)
C33 C34 C42 C45A -108.6(6)
C35 C34 C42 C45A 68.1(6)
C33 C34 C42 C43A 18.1(6)
C35 C34 C42 C43A -165.3(4)
C33 C34 C42 C44A 131.0(5)
C35 C34 C42 C44A -52.4(5)
C33 C34 C42 C43B -168.9(9)
C35 C34 C42 C43B 7.8(10)
C33 C34 C42 C44B -66.5(11)
C35 C34 C42 C44B 110.2(10)
